data_2236294
loop_
_publ_author_name
'Guentner, Christian'
'Korber, Nikolaus'

_publ_section_title
;
 Tetraamminelithium triamminelithium trisulfide,
 [Li(NH~3~)~4~][Li(NH~3~)~3~S~3~]
;
_journal_coeditor_code HB6966
_journal_issue 11
_journal_name_full 'Acta Crystallographica Section E'
_journal_page_first i84
_journal_page_last i85
_journal_paper_doi 10.1107/S1600536812043863
_journal_volume 68
_journal_year 2012
_chemical_formula_iupac '[Li (N H3)4] [Li (N H3)3 S3]'
_chemical_formula_moiety 'H12 Li N4 +, H9 Li N3 S3 -'
_chemical_formula_sum 'H21 Li2 N7 S3'
_chemical_formula_weight 229.30
_chemical_name_systematic
;
Tetraamminelithium triamminelithium trisulfide
;
_space_group_IT_number 14
_symmetry_cell_setting monoclinic
_symmetry_space_group_name_Hall '-P 2ybc'
_symmetry_space_group_name_H-M 'P 1 21/c 1'
_atom_sites_solution_hydrogens difmap
_atom_sites_solution_primary direct
_atom_sites_solution_secondary difmap
_audit_creation_method SHELXL-97
_cell_angle_alpha 90.00
_cell_angle_beta 92.46(3)
_cell_angle_gamma 90.00
_cell_formula_units_Z 8
_cell_length_a 12.422(3)
_cell_length_b 9.3721(19)
_cell_length_c 22.269(5)
_cell_measurement_reflns_used 33516
_cell_measurement_temperature 123(2)
_cell_measurement_theta_max 25.52
_cell_measurement_theta_min 2.36
_cell_volume 2590.2(10)
_computing_cell_refinement 'X-AREA (Stoe & Cie, 2006)'
_computing_data_collection 'X-AREA (Stoe & Cie, 2006)'
_computing_data_reduction 'X-AREA (Stoe & Cie, 2006)'
_computing_molecular_graphics 'DIAMOND (Brandenburg, 2008)'
_computing_publication_material 'publCIF (Westrip, 2010)'
_computing_structure_refinement 'SHELXL97 (Sheldrick, 2008)'
_computing_structure_solution 'SHELXS97 (Sheldrick, 2008)'
_diffrn_ambient_temperature 123(2)
_diffrn_measured_fraction_theta_full 0.991
_diffrn_measured_fraction_theta_max 0.991
_diffrn_measurement_device_type 'Stoe IPDS 1'
_diffrn_measurement_method rotation
_diffrn_radiation_monochromator graphite
_diffrn_radiation_source 'fine-focus sealed tube'
_diffrn_radiation_type MoK\a
_diffrn_radiation_wavelength 0.71073
_diffrn_reflns_av_R_equivalents 0.0966
_diffrn_reflns_av_sigmaI/netI 0.1035
_diffrn_reflns_limit_h_max 15
_diffrn_reflns_limit_h_min -15
_diffrn_reflns_limit_k_max 11
_diffrn_reflns_limit_k_min -11
_diffrn_reflns_limit_l_max 26
_diffrn_reflns_limit_l_min -26
_diffrn_reflns_number 32304
_diffrn_reflns_theta_full 25.52
_diffrn_reflns_theta_max 25.52
_diffrn_reflns_theta_min 2.36
_diffrn_standards_number 0
_exptl_absorpt_coefficient_mu 0.541
_exptl_absorpt_correction_T_max 0.9807
_exptl_absorpt_correction_T_min 0.9471
_exptl_absorpt_correction_type numerical
_exptl_absorpt_process_details '(X-SHAPE and X-RED; Stoe & Cie 2006)'
_exptl_crystal_colour orange
_exptl_crystal_density_diffrn 1.176
_exptl_crystal_density_method 'not measured'
_exptl_crystal_description block
_exptl_crystal_F_000 992
_exptl_crystal_size_max 0.1
_exptl_crystal_size_mid 0.1
_exptl_crystal_size_min 0.1
_refine_diff_density_max 0.531
_refine_diff_density_min -0.264
_refine_ls_extinction_method none
_refine_ls_goodness_of_fit_ref 0.812
_refine_ls_hydrogen_treatment refall
_refine_ls_matrix_type full
_refine_ls_number_parameters 383
_refine_ls_number_reflns 4788
_refine_ls_number_restraints 0
_refine_ls_restrained_S_all 0.812
_refine_ls_R_factor_all 0.0848
_refine_ls_R_factor_gt 0.0399
_refine_ls_shift/su_max 0.001
_refine_ls_shift/su_mean 0.000
_refine_ls_structure_factor_coef Fsqd
_refine_ls_weighting_details 'calc w=1/[\s^2^(Fo^2^)+(0.0278P)^2^] where P=(Fo^2^+2Fc^2^)/3'
_refine_ls_weighting_scheme calc
_refine_ls_wR_factor_gt 0.0705
_refine_ls_wR_factor_ref 0.0787
_reflns_number_gt 2989
_reflns_number_total 4788
_reflns_threshold_expression I>2\s(I)
_cod_data_source_file hb6966.cif
_cod_data_source_block I
_cod_original_cell_volume 2590.2(9)
_cod_original_sg_symbol_H-M 'P 21/c'
_cod_database_code 2236294
_cod_database_fobs_code 2236294

loop_
_symmetry_equiv_pos_as_xyz
'x, y, z'
'-x, y+1/2, -z+1/2'
'-x, -y, -z'
'x, -y-1/2, z-1/2'

loop_
_atom_site_type_symbol
_atom_site_label
_atom_site_fract_x
_atom_site_fract_y
_atom_site_fract_z
_atom_site_U_iso_or_equiv
_atom_site_adp_type
_atom_site_calc_flag
_atom_site_occupancy
_atom_site_symmetry_multiplicity
Li Li1 0.7395(4) 0.7907(6) 0.7389(3) 0.0252(13) Uani d 1 1
Li Li2 0.3406(4) 0.8493(7) 0.6182(3) 0.0266(13) Uani d 1 1
Li Li3 0.7452(4) 0.7081(6) 0.4913(3) 0.0250(13) Uani d 1 1
Li Li4 0.1536(4) 0.7795(6) 0.3651(3) 0.0249(13) Uani d 1 1
S S1 0.15394(6) 0.93809(9) 0.64317(4) 0.02269(19) Uani d 1 1
S S2 0.05542(7) 0.79073(9) 0.59691(4) 0.0255(2) Uani d 1 1
S S3 0.06305(7) 0.59281(9) 0.63965(4) 0.0269(2) Uani d 1 1
S S4 0.33097(7) 0.82682(10) 0.41901(4) 0.0268(2) Uani d 1 1
S S5 0.42615(6) 0.75535(9) 0.35064(4) 0.02202(18) Uani d 1 1
S S6 0.46313(7) 0.54071(10) 0.36418(4) 0.0240(2) Uani d 1 1
N N1 0.6879(3) 0.9930(4) 0.76601(16) 0.0265(7) Uani d 1 1
N N2 0.6495(3) 0.6230(4) 0.76905(16) 0.0244(7) Uani d 1 1
N N3 0.8984(3) 0.7513(5) 0.76394(17) 0.0288(7) Uani d 1 1
N N4 0.7316(3) 0.7768(5) 0.64448(15) 0.0358(8) Uani d 1 1
N N5 0.4113(3) 0.9960(4) 0.56295(15) 0.0246(7) Uani d 1 1
N N6 0.4488(3) 0.8081(4) 0.68949(17) 0.0294(7) Uani d 1 1
N N7 0.3186(3) 0.6668(4) 0.56994(17) 0.0266(7) Uani d 1 1
N N8 0.8168(3) 0.9077(4) 0.51002(17) 0.0246(7) Uani d 1 1
N N9 0.7427(3) 0.6940(4) 0.39786(14) 0.0257(7) Uani d 1 1
N N10 0.5838(2) 0.6757(4) 0.50895(16) 0.0275(7) Uani d 1 1
N N11 0.8388(3) 0.5406(4) 0.52589(18) 0.0326(8) Uani d 1 1
N N12 0.0296(2) 0.7627(4) 0.42483(15) 0.0270(7) Uani d 1 1
N N13 0.1046(3) 0.9471(4) 0.31136(17) 0.0266(7) Uani d 1 1
N N14 0.1714(3) 0.5983(4) 0.31432(18) 0.0292(7) Uani d 1 1
H H1A 0.678(3) 1.056(5) 0.737(2) 0.038(12) Uiso d 1 1
H H1B 0.640(3) 0.989(4) 0.7876(19) 0.025(11) Uiso d 1 1
H H1C 0.733(3) 1.046(5) 0.7866(19) 0.032(11) Uiso d 1 1
H H2A 0.603(3) 0.637(4) 0.7916(19) 0.026(8) Uiso d 1 1
H H2B 0.695(4) 0.563(5) 0.786(2) 0.040(12) Uiso d 1 1
H H2C 0.625(3) 0.573(5) 0.740(2) 0.035(12) Uiso d 1 1
H H3A 0.925(4) 0.810(6) 0.780(2) 0.041(15) Uiso d 1 1
H H3B 0.942(3) 0.732(5) 0.7338(19) 0.033(11) Uiso d 1 1
H H3C 0.899(4) 0.674(6) 0.782(2) 0.046(14) Uiso d 1 1
H H4A 0.693(4) 0.699(6) 0.637(2) 0.055(15) Uiso d 1 1
H H4B 0.795(4) 0.769(6) 0.628(2) 0.058(15) Uiso d 1 1
H H4C 0.706(4) 0.845(5) 0.625(2) 0.039(9) Uiso d 1 1
H H5A 0.412(3) 0.967(5) 0.525(2) 0.034(11) Uiso d 1 1
H H5B 0.481(4) 1.025(4) 0.5667(18) 0.033(11) Uiso d 1 1
H H5C 0.380(3) 1.074(5) 0.5647(19) 0.033(12) Uiso d 1 1
H H6A 0.497(4) 0.863(5) 0.6871(19) 0.035(13) Uiso d 1 1
H H6B 0.476(3) 0.725(5) 0.6808(17) 0.021(10) Uiso d 1 1
H H6C 0.420(4) 0.809(5) 0.722(2) 0.045(14) Uiso d 1 1
H H7A 0.330(3) 0.680(5) 0.534(2) 0.034(12) Uiso d 1 1
H H7B 0.362(4) 0.593(6) 0.575(2) 0.055(15) Uiso d 1 1
H H7C 0.258(4) 0.640(4) 0.5784(18) 0.030(11) Uiso d 1 1
H H8A 0.784(4) 0.967(5) 0.527(2) 0.039(9) Uiso d 1 1
H H8B 0.830(3) 0.953(4) 0.477(2) 0.025(10) Uiso d 1 1
H H8C 0.871(4) 0.895(5) 0.529(2) 0.035(12) Uiso d 1 1
H H9A 0.770(3) 0.767(5) 0.3810(19) 0.035(12) Uiso d 1 1
H H9B 0.677(4) 0.683(5) 0.3837(19) 0.039(12) Uiso d 1 1
H H9C 0.785(4) 0.628(5) 0.389(2) 0.041(13) Uiso d 1 1
H H10A 0.571(3) 0.603(4) 0.5340(18) 0.022(10) Uiso d 1 1
H H10B 0.547(4) 0.647(5) 0.478(2) 0.048(14) Uiso d 1 1
H H10C 0.552(3) 0.744(5) 0.526(2) 0.041(13) Uiso d 1 1
H H11A 0.806(3) 0.481(5) 0.5431(19) 0.025(12) Uiso d 1 1
H H11B 0.889(4) 0.563(5) 0.550(2) 0.039(12) Uiso d 1 1
H H11C 0.870(3) 0.496(5) 0.497(2) 0.031(12) Uiso d 1 1
H H12A 0.047(3) 0.767(5) 0.464(2) 0.041(12) Uiso d 1 1
H H12B -0.018(4) 0.824(6) 0.421(2) 0.053(15) Uiso d 1 1
H H12C -0.002(3) 0.678(5) 0.4214(18) 0.029(11) Uiso d 1 1
H H13A 0.099(3) 0.931(4) 0.274(2) 0.026(11) Uiso d 1 1
H H13B 0.053(4) 0.978(5) 0.326(2) 0.036(13) Uiso d 1 1
H H13C 0.146(3) 1.020(5) 0.3085(17) 0.026(8) Uiso d 1 1
H H14A 0.173(4) 0.610(5) 0.279(3) 0.047(15) Uiso d 1 1
H H14B 0.136(3) 0.533(5) 0.3247(19) 0.030(12) Uiso d 1 1
H H14C 0.238(4) 0.574(5) 0.321(2) 0.050(13) Uiso d 1 1

loop_
_atom_site_aniso_label
_atom_site_aniso_U_11
_atom_site_aniso_U_22
_atom_site_aniso_U_33
_atom_site_aniso_U_12
_atom_site_aniso_U_13
_atom_site_aniso_U_23
Li1 0.025(3) 0.027(3) 0.024(3) 0.003(2) 0.001(2) 0.001(3)
Li2 0.028(3) 0.026(3) 0.026(3) 0.001(2) -0.001(2) -0.003(3)
Li3 0.022(3) 0.029(4) 0.024(3) -0.001(2) -0.001(2) 0.003(3)
Li4 0.023(3) 0.026(3) 0.026(3) 0.001(2) 0.000(2) 0.003(3)
S1 0.0216(4) 0.0202(4) 0.0260(5) -0.0005(3) -0.0009(3) -0.0036(4)
S2 0.0259(4) 0.0251(5) 0.0245(4) -0.0007(3) -0.0098(3) -0.0003(4)
S3 0.0277(5) 0.0234(5) 0.0297(5) -0.0051(3) 0.0010(4) 0.0013(4)
S4 0.0214(4) 0.0338(5) 0.0250(5) 0.0051(4) -0.0018(3) -0.0094(4)
S5 0.0242(4) 0.0222(4) 0.0198(4) 0.0007(3) 0.0031(3) 0.0017(4)
S6 0.0265(4) 0.0215(5) 0.0238(4) 0.0027(3) -0.0008(3) -0.0024(4)
N1 0.0265(17) 0.0296(18) 0.0234(17) 0.0007(14) 0.0031(15) 0.0043(15)
N2 0.0226(16) 0.0283(18) 0.0221(17) 0.0011(13) -0.0011(13) 0.0007(14)
N3 0.0259(16) 0.0283(19) 0.0321(19) 0.0006(16) -0.0011(14) 0.0035(18)
N4 0.044(2) 0.041(2) 0.0219(17) -0.0086(18) -0.0003(15) 0.0037(16)
N5 0.0241(17) 0.0241(18) 0.0254(18) -0.0003(13) -0.0021(13) 0.0003(14)
N6 0.0314(18) 0.0277(19) 0.0285(19) 0.0048(17) -0.0032(15) -0.0018(16)
N7 0.0223(16) 0.0275(19) 0.030(2) -0.0030(14) 0.0037(14) -0.0014(15)
N8 0.0241(17) 0.0252(17) 0.0242(18) 0.0029(13) -0.0022(14) -0.0017(15)
N9 0.0257(17) 0.0278(18) 0.0235(16) -0.0027(15) 0.0002(13) 0.0016(14)
N10 0.0271(16) 0.0304(19) 0.0249(18) -0.0013(15) 0.0001(14) 0.0032(16)
N11 0.0355(18) 0.0266(19) 0.034(2) -0.0016(16) -0.0142(17) 0.0017(17)
N12 0.0250(15) 0.0290(19) 0.0271(18) 0.0021(15) 0.0022(13) 0.0000(15)
N13 0.0225(16) 0.0289(19) 0.0287(19) -0.0054(14) 0.0040(14) 0.0032(15)
N14 0.0244(18) 0.034(2) 0.029(2) -0.0008(16) 0.0024(14) -0.0054(16)

loop_
_atom_type_symbol
_atom_type_description
_atom_type_scat_dispersion_real
_atom_type_scat_dispersion_imag
_atom_type_scat_source
Li Li -0.0003 0.0001 'International Tables Vol C Tables 4.2.6.8 and 6.1.1.4'
N N 0.0061 0.0033 'International Tables Vol C Tables 4.2.6.8 and 6.1.1.4'
S S 0.1246 0.1234 'International Tables Vol C Tables 4.2.6.8 and 6.1.1.4'
H H 0.0000 0.0000 'International Tables Vol C Tables 4.2.6.8 and 6.1.1.4'

loop_
_geom_angle_atom_site_label_1
_geom_angle_atom_site_label_2
_geom_angle_atom_site_label_3
_geom_angle
N2 Li1 N3 107.6(3)
N2 Li1 N1 114.8(3)
N3 Li1 N1 112.6(3)
N2 Li1 N4 106.0(3)
N3 Li1 N4 105.3(3)
N1 Li1 N4 110.0(3)
N7 Li2 N5 107.2(3)
N7 Li2 N6 108.5(3)
N5 Li2 N6 107.6(3)
N7 Li2 S1 106.7(3)
N5 Li2 S1 109.1(3)
N6 Li2 S1 117.4(3)
N10 Li3 N11 110.3(3)
N10 Li3 N9 101.9(3)
N11 Li3 N9 107.8(3)
N10 Li3 N8 119.7(3)
N11 Li3 N8 111.9(3)
N9 Li3 N8 104.0(3)
N13 Li4 N14 110.3(3)
N13 Li4 N12 102.8(3)
N14 Li4 N12 112.8(3)
N13 Li4 S4 112.2(3)
N14 Li4 S4 107.3(2)
N12 Li4 S4 111.5(3)
S2 S1 Li2 101.31(14)
S3 S2 S1 110.43(5)
S5 S4 Li4 96.22(14)
S4 S5 S6 109.53(5)
Li1 N1 H1A 116(3)
Li1 N1 H1B 113(3)
H1A N1 H1B 113(4)
Li1 N1 H1C 118(3)
H1A N1 H1C 94(4)
H1B N1 H1C 101(4)
Li1 N2 H2A 120(3)
Li1 N2 H2B 106(3)
H2A N2 H2B 108(4)
Li1 N2 H2C 111(3)
H2A N2 H2C 109(4)
H2B N2 H2C 101(4)
Li1 N3 H3A 114(4)
Li1 N3 H3B 116(2)
H3A N3 H3B 104(4)
Li1 N3 H3C 106(3)
H3A N3 H3C 114(5)
H3B N3 H3C 102(4)
Li1 N4 H4A 103(3)
Li1 N4 H4B 115(3)
H4A N4 H4B 110(5)
Li1 N4 H4C 118(3)
H4A N4 H4C 110(4)
H4B N4 H4C 100(4)
Li2 N5 H5A 113(3)
Li2 N5 H5B 125(3)
H5A N5 H5B 98(4)
Li2 N5 H5C 110(3)
H5A N5 H5C 110(4)
H5B N5 H5C 100(4)
Li2 N6 H6A 107(3)
Li2 N6 H6B 104(2)
H6A N6 H6B 105(4)
Li2 N6 H6C 112(3)
H6A N6 H6C 115(5)
H6B N6 H6C 113(4)
Li2 N7 H7A 111(3)
Li2 N7 H7B 122(3)
H7A N7 H7B 96(4)
Li2 N7 H7C 104(3)
H7A N7 H7C 118(4)
H7B N7 H7C 107(4)
Li3 N8 H8A 120(3)
Li3 N8 H8B 111(3)
H8A N8 H8B 100(4)
Li3 N8 H8C 108(3)
H8A N8 H8C 107(4)
H8B N8 H8C 109(4)
Li3 N9 H9A 113(3)
Li3 N9 H9B 110(3)
H9A N9 H9B 109(4)
Li3 N9 H9C 108(3)
H9A N9 H9C 103(4)
H9B N9 H9C 114(4)
Li3 N10 H10A 116(2)
Li3 N10 H10B 112(3)
H10A N10 H10B 99(4)
Li3 N10 H10C 116(3)
H10A N10 H10C 101(4)
H10B N10 H10C 111(4)
Li3 N11 H11A 115(3)
Li3 N11 H11B 116(3)
H11A N11 H11B 105(4)
Li3 N11 H11C 110(3)
H11A N11 H11C 106(4)
H11B N11 H11C 105(4)
Li4 N12 H12A 118(3)
Li4 N12 H12B 116(3)
H12A N12 H12B 101(4)
Li4 N12 H12C 111(3)
H12A N12 H12C 102(4)
H12B N12 H12C 107(4)
Li4 N13 H13A 117(3)
Li4 N13 H13B 106(3)
H13A N13 H13B 115(4)
Li4 N13 H13C 119(3)
H13A N13 H13C 95(4)
H13B N13 H13C 104(4)
Li4 N14 H14A 116(4)
Li4 N14 H14B 114(3)
H14A N14 H14B 116(5)
Li4 N14 H14C 104(3)
H14A N14 H14C 99(4)
H14B N14 H14C 106(4)

loop_
_geom_bond_atom_site_label_1
_geom_bond_atom_site_label_2
_geom_bond_distance
_geom_bond_publ_flag
Li1 N2 2.059(7) y
Li1 N3 2.061(6) y
Li1 N1 2.099(7) y
Li1 N4 2.104(7) y
Li2 N7 2.033(7) y
Li2 N5 2.066(7) y
Li2 N6 2.071(7) y
Li2 S1 2.547(6) y
Li3 N10 2.081(6) y
Li3 N11 2.082(7) y
Li3 N9 2.085(7) y
Li3 N8 2.105(7) y
Li4 N13 2.052(7) y
Li4 N14 2.058(7) y
Li4 N12 2.084(7) y
Li4 S4 2.503(5) y
S1 S2 2.0876(13) ?
S2 S3 2.0852(13) ?
S4 S5 2.0782(13) ?
S5 S6 2.0825(13) ?
N1 H1A 0.87(5) ?
N1 H1B 0.79(4) ?
N1 H1C 0.86(5) ?
N2 H2A 0.79(4) ?
N2 H2B 0.87(5) ?
N2 H2C 0.85(5) ?
N3 H3A 0.73(5) ?
N3 H3B 0.90(4) ?
N3 H3C 0.83(5) ?
N4 H4A 0.88(6) ?
N4 H4B 0.89(5) ?
N4 H4C 0.83(5) ?
N5 H5A 0.88(5) ?
N5 H5B 0.90(4) ?
N5 H5C 0.83(5) ?
N6 H6A 0.80(5) ?
N6 H6B 0.87(4) ?
N6 H6C 0.82(5) ?
N7 H7A 0.82(5) ?
N7 H7B 0.88(6) ?
N7 H7C 0.83(4) ?
N8 H8A 0.80(5) ?
N8 H8B 0.86(4) ?
N8 H8C 0.79(5) ?
N9 H9A 0.86(5) ?
N9 H9B 0.87(5) ?
N9 H9C 0.84(5) ?
N10 H10A 0.90(4) ?
N10 H10B 0.85(5) ?
N10 H10C 0.85(5) ?
N11 H11A 0.80(4) ?
N11 H11B 0.83(5) ?
N11 H11C 0.87(5) ?
N12 H12A 0.89(5) ?
N12 H12B 0.83(5) ?
N12 H12C 0.89(5) ?
N13 H13A 0.84(4) ?
N13 H13B 0.78(5) ?
N13 H13C 0.86(4) ?
N14 H14A 0.80(5) ?
N14 H14B 0.79(5) ?
N14 H14C 0.87(5) ?

loop_
_geom_hbond_atom_site_label_D
_geom_hbond_atom_site_label_H
_geom_hbond_atom_site_label_A
_geom_hbond_site_symmetry_A
_geom_hbond_distance_DH
_geom_hbond_distance_HA
_geom_hbond_distance_DA
_geom_hbond_angle_DHA
N5 H5A S4 . 0.89(5) 2.84(5) 3.677(4) 158(4)
N5 H5B S4 3_676 0.93(5) 2.70(5) 3.613(3) 167(4)
N7 H7C S2 . 0.89(5) 2.86(4) 3.542(4) 135(3)
N7 H7C S3 . 0.89(5) 2.80(5) 3.656(4) 162(4)
N10 H10B S6 . 0.89(6) 2.84(6) 3.718(4) 169(4)
N10 H10A S6 3_666 0.93(5) 2.65(5) 3.545(4) 163(3)
N14 H14C S5 . 0.93(5) 2.90(5) 3.552(4) 128(4)
N14 H14C S6 . 0.93(5) 2.86(5) 3.781(4) 170(4)
N1 H1C S3 2_656 0.88(5) 2.98(5) 3.782(4) 154(4)
N1 H1A S5 3_676 0.90(5) 2.87(5) 3.741(4) 165(4)
N1 H1B S6 4_576 0.83(5) 2.80(5) 3.632(4) 179(4)
N2 H2B S1 2_646 0.82(5) 2.71(5) 3.521(4) 168(4)
N2 H2A S5 4_576 0.83(5) 2.76(5) 3.566(4) 166(4)
N2 H2C S6 3_666 0.91(5) 2.66(5) 3.569(4) 171(4)
N3 H3C S1 2_646 0.85(6) 2.84(6) 3.665(4) 163(4)
N3 H3B S3 1_655 0.92(5) 2.92(5) 3.813(4) 164(4)
N4 H4A S6 3_666 0.90(6) 2.95(6) 3.834(4) 168(4)
N5 H5B S5 3_676 0.93(5) 2.91(5) 3.587(4) 130(3)
N6 H6C S5 4_576 0.81(5) 2.91(6) 3.663(4) 156(4)
N6 H6B S6 3_666 0.90(5) 2.78(5) 3.664(4) 169(3)
N7 H7A S4 . 0.83(5) 2.89(5) 3.691(4) 161(4)
N7 H7B S6 3_666 0.84(6) 2.85(6) 3.600(4) 150(5)
N8 H8B S1 3_676 0.92(5) 2.83(5) 3.734(4) 169(3)
N8 H8C S2 1_655 0.77(5) 2.89(5) 3.641(4) 168(5)
N8 H8A S4 3_676 0.83(5) 2.68(6) 3.507(4) 177(5)
N9 H9A S1 3_676 0.87(5) 2.96(5) 3.803(4) 163(4)
N9 H9C S3 3_666 0.88(5) 2.85(5) 3.729(4) 179(4)
N9 H9B S6 . 0.86(5) 2.99(5) 3.805(4) 157(4)
N11 H11B S3 1_655 0.83(5) 2.90(5) 3.717(4) 170(4)
N12 H12A S2 . 0.86(5) 3.01(5) 3.842(4) 166(4)
N12 H12C S3 3_566 0.91(5) 2.93(5) 3.787(4) 157(3)
N13 H13B S1 3_576 0.86(5) 2.72(5) 3.571(4) 168(4)
N13 H13A S3 4_575 0.85(5) 3.01(5) 3.855(4) 175(4)
N13 H13C N4 3_676 0.86(5) 2.62(5) 3.412(6) 154(4)
N14 H14B S3 3_566 0.85(5) 2.83(5) 3.603(4) 153(4)
